data_7241380
loop_
_publ_author_name
'Kolesov, Boris A.'
'Chupina, Anastasia V.'
'Berezin, Alexey S.'
'Kompankov, Nikolay B.'
'Abramov, Pavel A.'
'Sokolov, Maxim N.'

_publ_section_title
;
 Proton motion inside
 [(DMF)<sub>2</sub>H]<sub>2</sub>[W<sub>6</sub>Cl<sub>14</sub>]:
 structural, Raman and luminescence studies.
;
_journal_issue 43
_journal_name_full 'Physical chemistry chemical physics : PCCP'
_journal_page_first 25344
_journal_page_last 25352
_journal_paper_doi 10.1039/d0cp04152a
_journal_volume 22
_journal_year 2020
_chemical_formula_sum 'C12 H30 Cl14 N4 O4 W6'
_chemical_formula_weight 1893.80
_space_group_crystal_system monoclinic
_space_group_IT_number 14
_space_group_name_Hall '-P 2yn'
_space_group_name_H-M_alt 'P 1 21/n 1'
_atom_sites_solution_hydrogens geom
_atom_sites_solution_primary direct
_atom_sites_solution_secondary difmap
_audit_creation_method SHELXL-2017/1
_audit_update_record
;
2020-07-30 deposited with the CCDC.	2020-10-07 downloaded from the CCDC.
;
_cell_angle_alpha 90
_cell_angle_beta 96.9480(10)
_cell_angle_gamma 90
_cell_formula_units_Z 2
_cell_length_a 10.6059(3)
_cell_length_b 10.3846(3)
_cell_length_c 17.1139(5)
_cell_measurement_reflns_used 9376
_cell_measurement_temperature 85(2)
_cell_measurement_theta_max 30.4766
_cell_measurement_theta_min 2.7551
_cell_volume 1871.05(9)
_computing_cell_refinement 'SAINT (Bruker-AXS, 2004)'
_computing_data_collection 'APEX2 (Bruker-AXS, 2004)'
_computing_data_reduction 'SAINT (Bruker-AXS, 2004)'
_computing_molecular_graphics 'ShelXle (H\"ubschle, 2011)'
_computing_publication_material 'CIFTAB-2014 (Sheldrick, 2014)'
_computing_structure_refinement 'SHELXL-2014 (Sheldrick, 2014)'
_computing_structure_solution 'SHELXS-2014 (Sheldrick, 2014)'
_diffrn_ambient_temperature 85(2)
_diffrn_detector_area_resol_mean 25
_diffrn_measured_fraction_theta_full 0.997
_diffrn_measured_fraction_theta_max 0.997
_diffrn_measurement_device 'four-circle diffractometer'
_diffrn_measurement_device_type 'Bruker D8 Venture'
_diffrn_measurement_method '\f and \w scans'
_diffrn_radiation_monochromator graphite
_diffrn_radiation_probe x-ray
_diffrn_radiation_source 'fine-focus sealed tube'
_diffrn_radiation_type MoK\a
_diffrn_radiation_wavelength 0.71073
_diffrn_reflns_av_R_equivalents 0.0406
_diffrn_reflns_av_unetI/netI 0.0221
_diffrn_reflns_Laue_measured_fraction_full 0.997
_diffrn_reflns_Laue_measured_fraction_max 0.997
_diffrn_reflns_limit_h_max 15
_diffrn_reflns_limit_h_min -15
_diffrn_reflns_limit_k_max 14
_diffrn_reflns_limit_k_min -14
_diffrn_reflns_limit_l_max 23
_diffrn_reflns_limit_l_min -24
_diffrn_reflns_number 49924
_diffrn_reflns_point_group_measured_fraction_full 0.997
_diffrn_reflns_point_group_measured_fraction_max 0.997
_diffrn_reflns_theta_full 25.500
_diffrn_reflns_theta_max 30.512
_diffrn_reflns_theta_min 2.755
_diffrn_source 'sealed X-ray tube'
_exptl_absorpt_coefficient_mu 19.396
_exptl_absorpt_correction_T_max 0.7461
_exptl_absorpt_correction_T_min 0.5104
_exptl_absorpt_correction_type multi-scan
_exptl_absorpt_process_details 'SADABS (Bruker-AXS, 2004)'
_exptl_crystal_colour yellow
_exptl_crystal_density_diffrn 3.361
_exptl_crystal_description prism
_exptl_crystal_F_000 1688
_exptl_crystal_size_max 0.116
_exptl_crystal_size_mid 0.080
_exptl_crystal_size_min 0.050
_refine_diff_density_max 1.559
_refine_diff_density_min -1.641
_refine_diff_density_rms 0.164
_refine_ls_extinction_method none
_refine_ls_goodness_of_fit_ref 1.097
_refine_ls_hydrogen_treatment constr
_refine_ls_matrix_type full
_refine_ls_number_parameters 179
_refine_ls_number_reflns 5693
_refine_ls_number_restraints 0
_refine_ls_restrained_S_all 1.097
_refine_ls_R_factor_all 0.0235
_refine_ls_R_factor_gt 0.0202
_refine_ls_shift/su_max 0.002
_refine_ls_shift/su_mean 0.000
_refine_ls_structure_factor_coef Fsqd
_refine_ls_weighting_details 'w=1/[\s^2^(Fo^2^)+(0.0064P)^2^+6.1393P] where P=(Fo^2^+2Fc^2^)/3'
_refine_ls_weighting_scheme calc
_refine_ls_wR_factor_gt 0.0411
_refine_ls_wR_factor_ref 0.0429
_reflns_Friedel_coverage 0.000
_reflns_number_gt 5204
_reflns_number_total 5693
_reflns_threshold_expression >2\s(I)
_cod_data_source_file d0cp04152a2.cif
_cod_data_source_block 85
_cod_depositor_comments 'Adding full bibliography for 7241380--7241382.cif.'
_cod_original_sg_symbol_H-M 'P 21/n'
_cod_database_code 7241380
_shelx_shelxl_version_number 2017/1
_shelx_space_group_comment
;
The symmetry employed for this shelxl refinement is uniquely defined
by the following loop, which should always be used as a source of
symmetry information in preference to the above space-group names.
They are only intended as comments.
;
_shelx_estimated_absorpt_t_min 0.212
_shelx_estimated_absorpt_t_max 0.444

loop_
_space_group_symop_operation_xyz
'x, y, z'
'-x+1/2, y+1/2, -z+1/2'
'-x, -y, -z'
'x-1/2, -y-1/2, z-1/2'

loop_
_atom_site_label
_atom_site_type_symbol
_atom_site_fract_x
_atom_site_fract_y
_atom_site_fract_z
_atom_site_U_iso_or_equiv
_atom_site_adp_type
_atom_site_occupancy
_atom_site_site_symmetry_order
_atom_site_calc_flag
_atom_site_refinement_flags_posn
_atom_site_refinement_flags_adp
_atom_site_refinement_flags_occupancy
_atom_site_disorder_assembly
_atom_site_disorder_group
C1 C 0.9385(4) 0.7054(5) 0.3550(2) 0.0359(10) Uani 1 1 d . . . . .
H1 H 0.988780 0.688304 0.403677 0.043 Uiso 1 1 calc R U . . .
C6 C 0.9934(5) 0.4932(5) 0.3156(3) 0.0418(11) Uani 1 1 d . . . . .
H6A H 1.066475 0.492162 0.285588 0.063 Uiso 1 1 calc R U . . .
H6B H 0.936661 0.421370 0.298698 0.063 Uiso 1 1 calc R U . . .
H6C H 1.023077 0.484651 0.371838 0.063 Uiso 1 1 calc R U . . .
C10 C 0.7232(5) 1.0165(5) 0.6146(3) 0.0456(12) Uani 1 1 d . . . . .
H10A H 0.657119 1.033294 0.570677 0.068 Uiso 1 1 calc R U . . .
H10B H 0.750373 1.098047 0.640193 0.068 Uiso 1 1 calc R U . . .
H10C H 0.689420 0.959752 0.652835 0.068 Uiso 1 1 calc R U . . .
C5 C 0.8475(5) 0.6305(5) 0.2265(2) 0.0415(11) Uani 1 1 d . . . . .
H5A H 0.779718 0.692616 0.232514 0.062 Uiso 1 1 calc R U . . .
H5B H 0.809858 0.547771 0.208781 0.062 Uiso 1 1 calc R U . . .
H5C H 0.900229 0.662745 0.187515 0.062 Uiso 1 1 calc R U . . .
C9 C 0.9307(5) 0.9092(5) 0.6442(3) 0.0435(11) Uani 1 1 d . . . . .
H9A H 0.999076 0.872127 0.617672 0.065 Uiso 1 1 calc R U . . .
H9B H 0.896626 0.843236 0.676811 0.065 Uiso 1 1 calc R U . . .
H9C H 0.964184 0.981106 0.677591 0.065 Uiso 1 1 calc R U . . .
N1 N 0.8300(4) 0.9557(3) 0.5856(2) 0.0360(8) Uani 1 1 d . . . . .
N2 N 0.9256(4) 0.6134(4) 0.3018(2) 0.0337(8) Uani 1 1 d . . . . .
O3 O 0.8882(3) 0.8147(3) 0.34505(18) 0.0401(7) Uani 1 1 d . . . . .
Cl1 Cl 0.84951(10) 0.31702(12) 0.46491(6) 0.0383(2) Uani 1 1 d . . . . .
Cl2 Cl 0.75740(9) 0.63529(9) 0.51191(5) 0.02670(18) Uani 1 1 d . . . . .
Cl3 Cl 0.68393(9) 0.37572(9) 0.62958(5) 0.02343(17) Uani 1 1 d . . . . .
Cl6 Cl 0.67524(10) 0.69411(10) 0.70483(5) 0.0323(2) Uani 1 1 d . . . . .
Cl5 Cl 0.60858(9) 0.47914(10) 0.34300(5) 0.02777(19) Uani 1 1 d . . . . .
Cl4 Cl 0.58162(11) 0.81990(12) 0.35898(7) 0.0425(3) Uani 1 1 d . . . . .
Cl7 Cl 0.46696(9) 0.78465(9) 0.53936(5) 0.02608(18) Uani 1 1 d . . . . .
W2 W 0.65204(2) 0.42268(2) 0.48548(2) 0.01868(4) Uani 1 1 d . . . . .
W1 W 0.53813(2) 0.63713(2) 0.43842(2) 0.01923(4) Uani 1 1 d . . . . .
W3 W 0.57789(2) 0.58300(2) 0.58839(2) 0.01820(4) Uani 1 1 d . . . . .
C11 C 0.8811(14) 0.9153(13) 0.5204(8) 0.028(3) Uiso 0.3 1 d . . P A 1
H11 H 0.959016 0.869417 0.523127 0.033 Uiso 0.3 1 calc R U P A 1
O2 O 0.8187(10) 0.9431(10) 0.4587(6) 0.032(2) Uiso 0.3 1 d . . P A 1
C3 C 0.8201(6) 0.9508(6) 0.5072(3) 0.0257(11) Uiso 0.7 1 d . . P A 2
H3 H 0.746855 0.983768 0.476180 0.031 Uiso 0.7 1 calc R U P A 2
O1 O 0.9109(4) 0.9010(4) 0.4745(3) 0.0322(9) Uiso 0.7 1 d . . P A 2

loop_
_atom_site_aniso_label
_atom_site_aniso_U_11
_atom_site_aniso_U_22
_atom_site_aniso_U_33
_atom_site_aniso_U_23
_atom_site_aniso_U_13
_atom_site_aniso_U_12
C1 0.033(2) 0.049(3) 0.0264(19) -0.0044(18) 0.0067(17) -0.014(2)
C6 0.047(3) 0.045(3) 0.031(2) -0.006(2) -0.003(2) -0.003(2)
C10 0.064(3) 0.031(2) 0.037(2) -0.0076(19) -0.015(2) 0.018(2)
C5 0.055(3) 0.046(3) 0.0240(19) 0.0026(19) 0.0067(19) -0.004(2)
C9 0.036(2) 0.032(2) 0.065(3) 0.001(2) 0.013(2) 0.0002(19)
N1 0.060(3) 0.0235(17) 0.0249(16) -0.0058(13) 0.0092(17) -0.0072(17)
N2 0.039(2) 0.041(2) 0.0221(15) -0.0078(14) 0.0095(14) -0.0169(16)
O3 0.0478(19) 0.0400(18) 0.0349(16) -0.0030(14) 0.0149(14) -0.0070(15)
Cl1 0.0279(5) 0.0554(7) 0.0318(5) -0.0028(5) 0.0048(4) 0.0166(5)
Cl2 0.0217(4) 0.0300(5) 0.0281(4) 0.0063(4) 0.0017(3) -0.0047(3)
Cl3 0.0266(4) 0.0256(4) 0.0168(3) 0.0047(3) -0.0027(3) 0.0044(3)
Cl6 0.0391(5) 0.0333(5) 0.0214(4) -0.0051(4) -0.0090(4) 0.0015(4)
Cl5 0.0293(4) 0.0402(5) 0.0147(3) 0.0038(3) 0.0063(3) 0.0040(4)
Cl4 0.0452(6) 0.0405(6) 0.0419(6) 0.0261(5) 0.0062(5) -0.0045(5)
Cl7 0.0327(5) 0.0211(4) 0.0227(4) 0.0001(3) -0.0036(3) 0.0046(3)
W2 0.01875(7) 0.02313(7) 0.01417(6) 0.00235(5) 0.00207(5) 0.00287(5)
W1 0.02180(7) 0.02122(7) 0.01461(6) 0.00633(5) 0.00195(5) -0.00059(5)
W3 0.02107(7) 0.02025(7) 0.01266(6) 0.00188(5) -0.00042(5) 0.00129(5)

loop_
_atom_type_symbol
_atom_type_description
_atom_type_scat_dispersion_real
_atom_type_scat_dispersion_imag
_atom_type_scat_source
C C 0.0033 0.0016 'International Tables Vol C Tables 4.2.6.8 and 6.1.1.4'
H H 0.0000 0.0000 'International Tables Vol C Tables 4.2.6.8 and 6.1.1.4'
N N 0.0061 0.0033 'International Tables Vol C Tables 4.2.6.8 and 6.1.1.4'
O O 0.0106 0.0060 'International Tables Vol C Tables 4.2.6.8 and 6.1.1.4'
Cl Cl 0.1484 0.1585 'International Tables Vol C Tables 4.2.6.8 and 6.1.1.4'
W W -0.8490 6.8722 'International Tables Vol C Tables 4.2.6.8 and 6.1.1.4'

loop_
_geom_angle_atom_site_label_1
_geom_angle_atom_site_label_2
_geom_angle_atom_site_label_3
_geom_angle
_geom_angle_site_symmetry_1
_geom_angle_site_symmetry_3
_geom_angle_publ_flag
O3 C1 N2 123.7(4) . . ?
O3 C1 H1 118.1 . . ?
N2 C1 H1 118.1 . . ?
N2 C6 H6A 109.5 . . ?
N2 C6 H6B 109.5 . . ?
H6A C6 H6B 109.5 . . ?
N2 C6 H6C 109.5 . . ?
H6A C6 H6C 109.5 . . ?
H6B C6 H6C 109.5 . . ?
N1 C10 H10A 109.5 . . ?
N1 C10 H10B 109.5 . . ?
H10A C10 H10B 109.5 . . ?
N1 C10 H10C 109.5 . . ?
H10A C10 H10C 109.5 . . ?
H10B C10 H10C 109.5 . . ?
N2 C5 H5A 109.5 . . ?
N2 C5 H5B 109.5 . . ?
H5A C5 H5B 109.5 . . ?
N2 C5 H5C 109.5 . . ?
H5A C5 H5C 109.5 . . ?
H5B C5 H5C 109.5 . . ?
N1 C9 H9A 109.5 . . ?
N1 C9 H9B 109.5 . . ?
H9A C9 H9B 109.5 . . ?
N1 C9 H9C 109.5 . . ?
H9A C9 H9C 109.5 . . ?
H9B C9 H9C 109.5 . . ?
C3 N1 C10 113.3(4) . . ?
C11 N1 C10 145.7(7) . . ?
C3 N1 C9 130.0(5) . . ?
C11 N1 C9 97.5(7) . . ?
C10 N1 C9 116.8(4) . . ?
C1 N2 C6 120.4(4) . . ?
C1 N2 C5 121.6(4) . . ?
C6 N2 C5 118.0(4) . . ?
W2 Cl2 W3 63.17(2) . . ?
W2 Cl2 W1 63.07(2) . . ?
W3 Cl2 W1 62.92(2) . . ?
W3 Cl3 W2 63.19(2) . . ?
W3 Cl3 W1 63.05(2) . 3_666 ?
W2 Cl3 W1 62.83(2) . 3_666 ?
W1 Cl5 W2 63.20(2) . . ?
W1 Cl5 W3 63.00(2) . 3_666 ?
W2 Cl5 W3 62.89(2) . 3_666 ?
W1 Cl7 W3 63.11(2) . . ?
W1 Cl7 W2 62.81(2) . 3_666 ?
W3 Cl7 W2 62.84(2) . 3_666 ?
Cl1 W2 Cl2 92.92(4) . . ?
Cl1 W2 Cl5 91.44(3) . . ?
Cl2 W2 Cl5 89.71(3) . . ?
Cl1 W2 Cl3 92.22(3) . . ?
Cl2 W2 Cl3 89.40(3) . . ?
Cl5 W2 Cl3 176.27(3) . . ?
Cl1 W2 Cl7 90.73(4) . 3_666 ?
Cl2 W2 Cl7 176.35(3) . 3_666 ?
Cl5 W2 Cl7 90.36(3) . 3_666 ?
Cl3 W2 Cl7 90.29(3) . 3_666 ?
Cl1 W2 W1 134.31(3) . 3_666 ?
Cl2 W2 W1 118.55(2) . 3_666 ?
Cl5 W2 W1 118.80(2) . 3_666 ?
Cl3 W2 W1 58.67(2) . 3_666 ?
Cl7 W2 W1 58.36(2) 3_666 3_666 ?
Cl1 W2 W3 133.79(3) . 3_666 ?
Cl2 W2 W3 118.73(2) . 3_666 ?
Cl5 W2 W3 58.70(2) . 3_666 ?
Cl3 W2 W3 118.78(2) . 3_666 ?
Cl7 W2 W3 58.41(2) 3_666 3_666 ?
W1 W2 W3 60.123(6) 3_666 3_666 ?
Cl1 W2 W3 136.14(3) . . ?
Cl2 W2 W3 58.53(2) . . ?
Cl5 W2 W3 118.28(2) . . ?
Cl3 W2 W3 58.30(2) . . ?
Cl7 W2 W3 118.38(2) 3_666 . ?
W1 W2 W3 60.035(5) 3_666 . ?
W3 W2 W3 90.063(6) 3_666 . ?
Cl1 W2 W1 135.65(3) . . ?
Cl2 W2 W1 58.76(2) . . ?
Cl5 W2 W1 58.33(2) . . ?
Cl3 W2 W1 118.24(2) . . ?
Cl7 W2 W1 118.37(2) 3_666 . ?
W1 W2 W1 90.015(6) 3_666 . ?
W3 W2 W1 59.981(5) 3_666 . ?
W3 W2 W1 59.951(5) . . ?
Cl4 W1 Cl5 93.20(4) . . ?
Cl4 W1 Cl7 90.09(4) . . ?
Cl5 W1 Cl7 176.67(3) . . ?
Cl4 W1 Cl3 90.76(4) . 3_666 ?
Cl5 W1 Cl3 90.01(3) . 3_666 ?
Cl7 W1 Cl3 90.47(3) . 3_666 ?
Cl4 W1 Cl2 93.43(4) . . ?
Cl5 W1 Cl2 89.44(3) . . ?
Cl7 W1 Cl2 89.84(3) . . ?
Cl3 W1 Cl2 175.80(3) 3_666 . ?
Cl4 W1 W2 133.00(3) . 3_666 ?
Cl5 W1 W2 118.83(2) . 3_666 ?
Cl7 W1 W2 58.83(2) . 3_666 ?
Cl3 W1 W2 58.50(2) 3_666 3_666 ?
Cl2 W1 W2 118.34(2) . 3_666 ?
Cl4 W1 W3 135.11(3) . 3_666 ?
Cl5 W1 W3 58.71(2) . 3_666 ?
Cl7 W1 W3 118.95(2) . 3_666 ?
Cl3 W1 W3 58.28(2) 3_666 3_666 ?
Cl2 W1 W3 118.07(2) . 3_666 ?
W2 W1 W3 60.132(5) 3_666 3_666 ?
Cl4 W1 W3 134.78(3) . . ?
Cl5 W1 W3 118.47(2) . . ?
Cl7 W1 W3 58.51(2) . . ?
Cl3 W1 W3 118.48(2) 3_666 . ?
Cl2 W1 W3 58.36(2) . . ?
W2 W1 W3 59.999(5) 3_666 . ?
W3 W1 W3 90.048(6) 3_666 . ?
Cl4 W1 W2 137.01(3) . . ?
Cl5 W1 W2 58.47(2) . . ?
Cl7 W1 W2 118.51(2) . . ?
Cl3 W1 W2 118.17(2) 3_666 . ?
Cl2 W1 W2 58.18(2) . . ?
W2 W1 W2 89.985(6) 3_666 . ?
W3 W1 W2 59.902(6) 3_666 . ?
W3 W1 W2 60.005(5) . . ?
Cl6 W3 Cl3 92.63(3) . . ?
Cl6 W3 Cl7 90.78(3) . . ?
Cl3 W3 Cl7 176.56(3) . . ?
Cl6 W3 Cl2 92.95(3) . . ?
Cl3 W3 Cl2 89.40(3) . . ?
Cl7 W3 Cl2 89.98(3) . . ?
Cl6 W3 Cl5 91.10(3) . 3_666 ?
Cl3 W3 Cl5 89.99(3) . 3_666 ?
Cl7 W3 Cl5 90.40(3) . 3_666 ?
Cl2 W3 Cl5 175.93(3) . 3_666 ?
Cl6 W3 W2 133.62(3) . 3_666 ?
Cl3 W3 W2 118.77(2) . 3_666 ?
Cl7 W3 W2 58.75(2) . 3_666 ?
Cl2 W3 W2 118.58(2) . 3_666 ?
Cl5 W3 W2 58.41(2) 3_666 3_666 ?
Cl6 W3 W1 134.95(3) . 3_666 ?
Cl3 W3 W1 58.67(2) . 3_666 ?
Cl7 W3 W1 118.85(2) . 3_666 ?
Cl2 W3 W1 118.13(2) . 3_666 ?
Cl5 W3 W1 58.29(2) 3_666 3_666 ?
W2 W3 W1 60.118(5) 3_666 3_666 ?
Cl6 W3 W1 135.06(3) . . ?
Cl3 W3 W1 118.55(2) . . ?
Cl7 W3 W1 58.38(2) . . ?
Cl2 W3 W1 58.72(2) . . ?
Cl5 W3 W1 118.27(2) 3_666 . ?
W2 W3 W1 59.878(5) 3_666 . ?
W1 W3 W1 89.952(6) 3_666 . ?
Cl6 W3 W2 136.45(3) . . ?
Cl3 W3 W2 58.51(2) . . ?
Cl7 W3 W2 118.42(2) . . ?
Cl2 W3 W2 58.30(2) . . ?
Cl5 W3 W2 118.11(2) 3_666 . ?
W2 W3 W2 89.937(6) 3_666 . ?
W1 W3 W2 59.833(6) 3_666 . ?
W1 W3 W2 60.044(5) . . ?
O2 C11 N1 114.2(13) . . ?
O2 C11 H11 122.9 . . ?
N1 C11 H11 122.9 . . ?
O1 C3 N1 118.9(6) . . ?
O1 C3 H3 120.6 . . ?
N1 C3 H3 120.6 . . ?

loop_
_geom_bond_atom_site_label_1
_geom_bond_atom_site_label_2
_geom_bond_distance
_geom_bond_site_symmetry_2
_geom_bond_publ_flag
C1 O3 1.256(6) . ?
C1 N2 1.316(6) . ?
C1 H1 0.9500 . ?
C6 N2 1.446(6) . ?
C6 H6A 0.9800 . ?
C6 H6B 0.9800 . ?
C6 H6C 0.9800 . ?
C10 N1 1.437(6) . ?
C10 H10A 0.9800 . ?
C10 H10B 0.9800 . ?
C10 H10C 0.9800 . ?
C5 N2 1.456(6) . ?
C5 H5A 0.9800 . ?
C5 H5B 0.9800 . ?
C5 H5C 0.9800 . ?
C9 N1 1.456(6) . ?
C9 H9A 0.9800 . ?
C9 H9B 0.9800 . ?
C9 H9C 0.9800 . ?
N1 C3 1.334(7) . ?
N1 C11 1.365(14) . ?
Cl1 W2 2.4274(10) . ?
Cl2 W2 2.4911(9) . ?
Cl2 W3 2.4972(9) . ?
Cl2 W1 2.5066(9) . ?
Cl3 W3 2.4907(9) . ?
Cl3 W2 2.4964(8) . ?
Cl3 W1 2.5011(9) 3_666 ?
Cl6 W3 2.4230(9) . ?
Cl5 W1 2.4923(9) . ?
Cl5 W2 2.4960(8) . ?
Cl5 W3 2.5037(9) 3_666 ?
Cl4 W1 2.4115(10) . ?
Cl7 W1 2.4933(9) . ?
Cl7 W3 2.4969(9) . ?
Cl7 W2 2.5059(9) 3_666 ?
W2 W1 2.6049(2) 3_666 ?
W2 W3 2.6082(2) 3_666 ?
W2 W3 2.6128(2) . ?
W2 W1 2.6138(2) . ?
W1 W3 2.6103(2) 3_666 ?
W1 W3 2.61139(19) . ?
C11 O2 1.211(17) . ?
C11 H11 0.9500 . ?
C3 O1 1.280(7) . ?
C3 H3 0.9500 . ?
